data_1506338
loop_
_publ_author_name
'Li, Weiwei'
'Lam, Yulin'

_publ_section_title
;
 A Facile Solid-Phase Synthesis of 1,2,4,5-Tetrasubstituted Imidazoles
 Using Sodium Benzenesulfinate as a Traceless Linker
;
_journal_issue 5
_journal_name_full 'Journal of Combinatorial Chemistry'
_journal_page_first 644
_journal_paper_doi 10.1021/cc049818x
_journal_volume 7
_journal_year 2005
_chemical_formula_sum 'C20 H20 N2 O'
_chemical_formula_weight 304.38
_chemical_name_systematic
; 
 N-(2-oxo-1-phenyl-2-pyridin-4-yl-ethyl)benzamide 
;
_space_group_IT_number 2
_symmetry_cell_setting triclinic
_symmetry_space_group_name_Hall '-P 1'
_symmetry_space_group_name_H-M 'P -1'
_atom_sites_solution_hydrogens geom
_atom_sites_solution_primary direct
_atom_sites_solution_secondary difmap
_audit_creation_method SHELXL-97
_cell_angle_alpha 111.301(2)
_cell_angle_beta 90.111(2)
_cell_angle_gamma 115.935(2)
_cell_formula_units_Z 2
_cell_length_a 8.8589(9)
_cell_length_b 9.5619(9)
_cell_length_c 11.5289(11)
_cell_measurement_reflns_used 1148
_cell_measurement_temperature 223(2)
_cell_measurement_theta_max 0.00
_cell_measurement_theta_min 0.00
_cell_volume 803.03(14)
_computing_cell_refinement 'Bruker SMART'
_computing_data_collection 'Bruker SMART'
_computing_data_reduction 'Bruker SAINT'
_computing_molecular_graphics 'Bruker SHELXTL'
_computing_publication_material 'Bruker SHELXTL'
_computing_structure_refinement 'SHELXL-97 (Sheldrick, 1997)'
_computing_structure_solution 'SHELXS-97 (Sheldrick, 1990)'
_diffrn_ambient_temperature 223(2)
_diffrn_measured_fraction_theta_full 1.000
_diffrn_measured_fraction_theta_max 1.000
_diffrn_measurement_device_type 'CCD area detector'
_diffrn_measurement_method 'phi and omega scans'
_diffrn_radiation_monochromator graphite
_diffrn_radiation_source 'fine-focus sealed tube'
_diffrn_radiation_type MoK\a
_diffrn_radiation_wavelength 0.71073
_diffrn_reflns_av_R_equivalents 0.0471
_diffrn_reflns_av_sigmaI/netI 0.0577
_diffrn_reflns_limit_h_max 11
_diffrn_reflns_limit_h_min -11
_diffrn_reflns_limit_k_max 12
_diffrn_reflns_limit_k_min -12
_diffrn_reflns_limit_l_max 14
_diffrn_reflns_limit_l_min -14
_diffrn_reflns_number 10641
_diffrn_reflns_theta_full 27.50
_diffrn_reflns_theta_max 27.50
_diffrn_reflns_theta_min 2.53
_exptl_absorpt_coefficient_mu 0.078
_exptl_absorpt_correction_T_max 0.9819
_exptl_absorpt_correction_T_min 0.9701
_exptl_absorpt_correction_type none
_exptl_crystal_colour colorless
_exptl_crystal_density_diffrn 1.259
_exptl_crystal_density_meas 0
_exptl_crystal_density_method 'not measured'
_exptl_crystal_description 'rectangular plates'
_exptl_crystal_F_000 324
_exptl_crystal_size_max 0.39
_exptl_crystal_size_mid 0.26
_exptl_crystal_size_min 0.23
_refine_diff_density_max 0.216
_refine_diff_density_min -0.184
_refine_diff_density_rms 0.039
_refine_ls_extinction_method none
_refine_ls_goodness_of_fit_ref 1.014
_refine_ls_hydrogen_treatment mixed
_refine_ls_matrix_type full
_refine_ls_number_parameters 221
_refine_ls_number_reflns 3693
_refine_ls_number_restraints 0
_refine_ls_restrained_S_all 1.014
_refine_ls_R_factor_all 0.0961
_refine_ls_R_factor_gt 0.0572
_refine_ls_shift/su_max 0.000
_refine_ls_shift/su_mean 0.000
_refine_ls_structure_factor_coef Fsqd
_refine_ls_weighting_details 'calc w=1/[\s^2^(Fo^2^)+(0.0580P)^2^+0.0546P] where P=(Fo^2^+2Fc^2^)/3'
_refine_ls_weighting_scheme calc
_refine_ls_wR_factor_gt 0.1219
_refine_ls_wR_factor_ref 0.1366
_reflns_number_gt 2396
_reflns_number_total 3693
_reflns_threshold_expression >2sigma(I)
_cod_data_source_file cc049818xsi20041209_022444.cif
_cod_data_source_block N-(2-oxo-1-phenyl-2-pyridin-4-yl-ethyl)benzamide
_cod_depositor_comments
;
The following automatic conversions were performed:

'_symmetry_cell_setting' value 'Triclinic' changed to 'triclinic'
according to /home/saulius/struct/CIF-dictionaries/cif_core.dic
dictionary named 'cif_core.dic' version 2.4.1 from 2010-06-29.

Automatic conversion script
Id: cif_fix_values 1715 2011-07-08 13:25:40Z adriana 
;
_cod_original_sg_symbol_H-M P-1
_cod_database_code 1506338

loop_
_symmetry_equiv_pos_as_xyz
'x, y, z'
'-x, -y, -z'

loop_
_atom_site_label
_atom_site_type_symbol
_atom_site_fract_x
_atom_site_fract_y
_atom_site_fract_z
_atom_site_U_iso_or_equiv
_atom_site_adp_type
_atom_site_occupancy
_atom_site_symmetry_multiplicity
_atom_site_calc_flag
_atom_site_refinement_flags
O2 O 0.31677(16) 1.01690(16) 0.00706(13) 0.0404(4) Uani 1 1 d .
O1 O 0.18002(17) 0.48936(16) 0.04049(13) 0.0455(4) Uani 1 1 d .
C15 C 0.3168(2) 0.6169(2) 0.08761(17) 0.0325(4) Uani 1 1 d .
N1 N 0.2013(2) 0.7533(2) 0.00456(15) 0.0360(4) Uani 1 1 d .
C16 C 0.4638(2) 0.6094(2) 0.14441(16) 0.0318(4) Uani 1 1 d .
C8 C 0.3395(2) 0.7872(2) 0.09480(17) 0.0312(4) Uani 1 1 d .
H8 H 0.4495 0.8458 0.0706 0.037 Uiso 1 1 calc R
C1 C 0.2083(2) 0.8673(2) -0.04046(17) 0.0307(4) Uani 1 1 d .
C2 C 0.0770(2) 0.7976(2) -0.15577(17) 0.0319(4) Uani 1 1 d .
C9 C 0.3446(2) 0.8936(2) 0.23126(18) 0.0348(4) Uani 1 1 d .
C17 C 0.6307(2) 0.7355(2) 0.17286(18) 0.0387(5) Uani 1 1 d .
H17 H 0.6580 0.8341 0.1590 0.046 Uiso 1 1 calc R
C7 C 0.0303(2) 0.6401(2) -0.25258(18) 0.0386(5) Uani 1 1 d .
H7 H 0.0767 0.5718 -0.2444 0.046 Uiso 1 1 calc R
C3 C 0.0066(2) 0.8964(2) -0.16981(19) 0.0388(5) Uani 1 1 d .
H3 H 0.0386 1.0043 -0.1054 0.047 Uiso 1 1 calc R
C20 C 0.4318(3) 0.4664(2) 0.1663(2) 0.0427(5) Uani 1 1 d .
H20 H 0.3199 0.3769 0.1472 0.051 Uiso 1 1 calc R
N2 N 0.7290(2) 0.5792(2) 0.24541(18) 0.0527(5) Uani 1 1 d .
C19 C 0.5674(3) 0.4584(3) 0.2164(2) 0.0534(6) Uani 1 1 d .
H19 H 0.5442 0.3612 0.2311 0.064 Uiso 1 1 calc R
C18 C 0.7568(3) 0.7139(3) 0.2221(2) 0.0496(6) Uani 1 1 d .
H18 H 0.8702 0.8004 0.2404 0.060 Uiso 1 1 calc R
C4 C -0.1095(3) 0.8373(3) -0.2771(2) 0.0472(5) Uani 1 1 d .
H4 H -0.1588 0.9035 -0.2850 0.057 Uiso 1 1 calc R
C10 C 0.4807(3) 1.0554(3) 0.2935(2) 0.0528(6) Uani 1 1 d .
H10 H 0.5684 1.0986 0.2510 0.063 Uiso 1 1 calc R
C6 C -0.0840(3) 0.5831(3) -0.3610(2) 0.0494(5) Uani 1 1 d .
H6 H -0.1143 0.4766 -0.4268 0.059 Uiso 1 1 calc R
C14 C 0.2169(3) 0.8302(3) 0.2949(2) 0.0508(6) Uani 1 1 d .
H14 H 0.1242 0.7204 0.2537 0.061 Uiso 1 1 calc R
C5 C -0.1538(3) 0.6810(3) -0.3733(2) 0.0530(6) Uani 1 1 d .
H5 H -0.2318 0.6414 -0.4473 0.064 Uiso 1 1 calc R
C13 C 0.2265(4) 0.9300(4) 0.4204(3) 0.0777(9) Uani 1 1 d .
H13 H 0.1403 0.8878 0.4643 0.093 Uiso 1 1 calc R
C11 C 0.4881(4) 1.1531(4) 0.4175(3) 0.0793(9) Uani 1 1 d .
H11 H 0.5800 1.2633 0.4590 0.095 Uiso 1 1 calc R
C12 C 0.3622(5) 1.0902(5) 0.4798(3) 0.0841(10) Uani 1 1 d .
H12 H 0.3682 1.1573 0.5646 0.101 Uiso 1 1 calc R
H21A H 0.114(3) 0.651(3) -0.0297(19) 0.047(6) Uiso 1 1 d .

loop_
_atom_site_aniso_label
_atom_site_aniso_U_11
_atom_site_aniso_U_22
_atom_site_aniso_U_33
_atom_site_aniso_U_23
_atom_site_aniso_U_13
_atom_site_aniso_U_12
O2 0.0369(8) 0.0335(8) 0.0518(8) 0.0227(7) 0.0035(6) 0.0130(6)
O1 0.0395(8) 0.0330(8) 0.0574(9) 0.0214(7) -0.0027(7) 0.0091(7)
C15 0.0347(10) 0.0303(10) 0.0323(10) 0.0150(8) 0.0064(8) 0.0132(9)
N1 0.0310(9) 0.0305(9) 0.0435(10) 0.0213(8) -0.0046(7) 0.0072(8)
C16 0.0401(11) 0.0308(10) 0.0289(9) 0.0122(8) 0.0076(8) 0.0202(9)
C8 0.0265(9) 0.0297(10) 0.0391(10) 0.0186(8) 0.0030(8) 0.0109(8)
C1 0.0301(10) 0.0332(10) 0.0364(10) 0.0198(8) 0.0099(8) 0.0164(9)
C2 0.0312(10) 0.0350(10) 0.0381(10) 0.0231(9) 0.0104(8) 0.0162(8)
C9 0.0372(10) 0.0374(11) 0.0404(11) 0.0184(9) 0.0006(9) 0.0241(9)
C17 0.0377(11) 0.0362(11) 0.0489(12) 0.0191(9) 0.0069(9) 0.0214(9)
C7 0.0403(11) 0.0405(11) 0.0429(11) 0.0203(10) 0.0091(9) 0.0229(9)
C3 0.0415(11) 0.0388(11) 0.0461(12) 0.0235(9) 0.0082(9) 0.0221(9)
C20 0.0469(12) 0.0384(11) 0.0521(12) 0.0262(10) 0.0091(10) 0.0214(10)
N2 0.0562(12) 0.0564(12) 0.0646(12) 0.0308(10) 0.0106(10) 0.0374(10)
C19 0.0612(15) 0.0549(14) 0.0703(16) 0.0401(12) 0.0176(12) 0.0371(13)
C18 0.0413(12) 0.0455(13) 0.0670(15) 0.0235(11) 0.0060(11) 0.0240(10)
C4 0.0490(13) 0.0518(13) 0.0552(13) 0.0311(11) 0.0035(11) 0.0281(11)
C10 0.0474(13) 0.0424(12) 0.0592(14) 0.0071(11) -0.0120(11) 0.0243(11)
C6 0.0533(14) 0.0478(13) 0.0423(12) 0.0133(10) 0.0016(10) 0.0238(11)
C14 0.0671(15) 0.0588(14) 0.0566(14) 0.0349(12) 0.0243(12) 0.0452(13)
C5 0.0535(14) 0.0638(15) 0.0445(12) 0.0271(12) -0.0025(10) 0.0258(12)
C13 0.123(3) 0.116(3) 0.0672(18) 0.0592(19) 0.0461(18) 0.099(2)
C11 0.088(2) 0.0681(18) 0.0675(18) -0.0060(15) -0.0304(17) 0.0516(17)
C12 0.136(3) 0.111(3) 0.0392(15) 0.0156(17) 0.0000(18) 0.098(2)

loop_
_atom_type_symbol
_atom_type_description
_atom_type_scat_dispersion_real
_atom_type_scat_dispersion_imag
_atom_type_scat_source
C C 0.0033 0.0016 'International Tables Vol C Tables 4.2.6.8 and 6.1.1.4'
H H 0.0000 0.0000 'International Tables Vol C Tables 4.2.6.8 and 6.1.1.4'
N N 0.0061 0.0033 'International Tables Vol C Tables 4.2.6.8 and 6.1.1.4'
O O 0.0106 0.0060 'International Tables Vol C Tables 4.2.6.8 and 6.1.1.4'

loop_
_geom_angle_atom_site_label_1
_geom_angle_atom_site_label_2
_geom_angle_atom_site_label_3
_geom_angle
O1 C15 C16 120.08(16)
O1 C15 C8 120.77(16)
C16 C15 C8 119.11(15)
C1 N1 C8 122.76(15)
C17 C16 C20 118.04(18)
C17 C16 C15 123.29(17)
C20 C16 C15 118.63(17)
N1 C8 C9 114.14(15)
N1 C8 C15 107.65(14)
C9 C8 C15 107.96(14)
O2 C1 N1 122.78(17)
O2 C1 C2 121.78(16)
N1 C1 C2 115.42(15)
C7 C2 C3 118.91(17)
C7 C2 C1 121.44(16)
C3 C2 C1 119.56(17)
C14 C9 C10 119.5(2)
C14 C9 C8 120.93(18)
C10 C9 C8 119.56(18)
C18 C17 C16 118.58(19)
C6 C7 C2 120.22(18)
C4 C3 C2 120.46(19)
C19 C20 C16 118.54(19)
C19 N2 C18 116.03(19)
N2 C19 C20 124.3(2)
N2 C18 C17 124.5(2)
C3 C4 C5 120.07(19)
C11 C10 C9 120.3(3)
C5 C6 C7 120.3(2)
C9 C14 C13 119.5(2)
C6 C5 C4 120.0(2)
C12 C13 C14 119.9(3)
C12 C11 C10 120.0(3)
C11 C12 C13 120.8(3)

loop_
_geom_bond_atom_site_label_1
_geom_bond_atom_site_label_2
_geom_bond_distance
O2 C1 1.223(2)
O1 C15 1.214(2)
C15 C16 1.497(3)
C15 C8 1.522(2)
N1 C1 1.346(2)
N1 C8 1.445(2)
C16 C17 1.379(3)
C16 C20 1.387(3)
C8 C9 1.519(3)
C1 C2 1.496(2)
C2 C7 1.385(3)
C2 C3 1.391(2)
C9 C14 1.383(3)
C9 C10 1.385(3)
C17 C18 1.376(3)
C7 C6 1.380(3)
C3 C4 1.374(3)
C20 C19 1.375(3)
N2 C19 1.329(3)
N2 C18 1.330(3)
C4 C5 1.378(3)
C10 C11 1.377(4)
C6 C5 1.371(3)
C14 C13 1.391(3)
C13 C12 1.373(4)
C11 C12 1.361(4)
